data_7237465
loop_
_publ_author_name
'Natarajan, Nagarajan'
'Shi, Lin-Xi'
'Xiao, Hui'
'Wang, Jin-Yun'
'Zhang, Li-Yi'
'Zhang, Xu'
'Chen, Zhong-Ning'

_publ_section_title
;
 Using phosphorescent PtAu3 clusters for superior solution-processable
 organic light emitting diodes with very small efficiency roll-off
;
_journal_issue 33
_journal_name_full 'Journal of Materials Chemistry C'
_journal_page_first 8966
_journal_paper_doi 10.1039/C8TC03270J
_journal_volume 6
_journal_year 2018
_chemical_formula_sum 'C202 H152 Ag2 B2 Cl0 F48 O0 P10 Pt'
_chemical_formula_weight 4233.38
_space_group_crystal_system monoclinic
_space_group_IT_number 14
_space_group_name_Hall '-P 2yn'
_space_group_name_H-M_alt 'P 1 21/n 1'
_atom_sites_solution_hydrogens geom
_audit_creation_method SHELXL-2016/6
_audit_update_record
;
2018-05-31 deposited with the CCDC.
2018-08-02 downloaded from the CCDC.
;
_cell_angle_alpha 90
_cell_angle_beta 109.8870(10)
_cell_angle_gamma 90
_cell_formula_units_Z 2
_cell_length_a 19.1023(4)
_cell_length_b 21.5915(5)
_cell_length_c 27.3560(6)
_cell_measurement_reflns_used 9918
_cell_measurement_temperature 110(2)
_cell_measurement_theta_max 26.76
_cell_measurement_theta_min 2.33
_cell_volume 10610.1(4)
_computing_cell_refinement 'Bruker SAINT'
_computing_data_collection 'Bruker APEX2'
_computing_data_reduction 'Bruker SAINT'
_computing_structure_refinement 'SHELXL-2016/6 (Sheldrick, 2016)'
_computing_structure_solution 'SHELXL-2016/6 (Sheldrick, 2016)'
_diffrn_ambient_temperature 110(2)
_diffrn_measured_fraction_theta_full 0.998
_diffrn_measured_fraction_theta_max 0.998
_diffrn_measurement_device_type 'Bruker D8 Venture '
_diffrn_measurement_method 'Bruker D8 Venture '
_diffrn_radiation_type MoK\a
_diffrn_radiation_wavelength 0.71073
_diffrn_reflns_av_R_equivalents 0.0624
_diffrn_reflns_av_unetI/netI 0.0518
_diffrn_reflns_Laue_measured_fraction_full 0.998
_diffrn_reflns_Laue_measured_fraction_max 0.998
_diffrn_reflns_limit_h_max 23
_diffrn_reflns_limit_h_min -24
_diffrn_reflns_limit_k_max 28
_diffrn_reflns_limit_k_min -28
_diffrn_reflns_limit_l_max 35
_diffrn_reflns_limit_l_min -35
_diffrn_reflns_number 121336
_diffrn_reflns_point_group_measured_fraction_full 0.998
_diffrn_reflns_point_group_measured_fraction_max 0.998
_diffrn_reflns_theta_full 25.242
_diffrn_reflns_theta_max 27.494
_diffrn_reflns_theta_min 2.201
_exptl_absorpt_coefficient_mu 1.005
_exptl_absorpt_correction_T_max 0.74
_exptl_absorpt_correction_T_min 0.67
_exptl_absorpt_correction_type multi-scan
_exptl_crystal_colour Yellow
_exptl_crystal_density_diffrn 1.325
_exptl_crystal_description Bloc
_exptl_crystal_F_000 4256
_exptl_crystal_size_max 0.42
_exptl_crystal_size_mid 0.34
_exptl_crystal_size_min 0.30
_platon_squeeze_details
;
The unit cell contains highly disordered CH2Cl2 molecules which have been treated as 
a diffuse contribution to the overall scattering without specific atom 
positions by SQUEEZE/PLATON. 
;
_refine_diff_density_max 2.395
_refine_diff_density_min -1.006
_refine_diff_density_rms 0.182
_refine_ls_extinction_coef 0.00229(19)
_refine_ls_extinction_expression Fc^*^=kFc[1+0.001xFc^2^\l^3^/sin(2\q)]^-1/4^
_refine_ls_extinction_method 'SHELXL-2016/6 (Sheldrick 2016)'
_refine_ls_goodness_of_fit_ref 1.087
_refine_ls_hydrogen_treatment constr
_refine_ls_matrix_type full
_refine_ls_number_parameters 1197
_refine_ls_number_reflns 24324
_refine_ls_number_restraints 0
_refine_ls_restrained_S_all 1.087
_refine_ls_R_factor_all 0.0856
_refine_ls_R_factor_gt 0.0638
_refine_ls_shift/su_max 0.001
_refine_ls_shift/su_mean 0.000
_refine_ls_structure_factor_coef Fsqd
_refine_ls_weighting_details 'w=1/[\s^2^(Fo^2^)+(0.1285P)^2^] where P=(Fo^2^+2Fc^2^)/3'
_refine_ls_weighting_scheme calc
_refine_ls_wR_factor_gt 0.1857
_refine_ls_wR_factor_ref 0.2033
_reflns_Friedel_coverage 0.000
_reflns_number_gt 17337
_reflns_number_total 24324
_reflns_threshold_expression 'I > 2\s(I)'
_cod_data_source_file c8tc03270j2.cif
_cod_data_source_block complex_11
_cod_depositor_comments
;
The following automatic conversions were performed:

data item '_exptl_absorpt_correction_type' value 'Multi-scan' was
changed to 'multi-scan' in accordance with the
/home/saulius/struct/COD-crude-data/automatic-downloads/DataCite-retrospective/RSC/depositions/lib/dictionaries/cif_core.dic
dictionary named 'cif_core.dic' version 2.4.2 last updated on
2011-04-26.

Automatic conversion script
Id: cif_fix_values 6909 2019-04-08 15:41:33Z antanas 
;
_cod_original_sg_symbol_H-M 'P 21/n'
_cod_database_code 7237465
_shelx_shelxl_version_number 2016/6
_shelx_space_group_comment
;
The symmetry employed for this shelxl refinement is uniquely defined
by the following loop, which should always be used as a source of
symmetry information in preference to the above space-group names.
They are only intended as comments.
;
_platon_squeeze_void_probe_radius 1.20

loop_
_space_group_symop_operation_xyz
'x, y, z'
'-x+1/2, y+1/2, -z+1/2'
'-x, -y, -z'
'x-1/2, -y-1/2, z-1/2'

loop_
_atom_site_label
_atom_site_type_symbol
_atom_site_fract_x
_atom_site_fract_y
_atom_site_fract_z
_atom_site_U_iso_or_equiv
_atom_site_adp_type
_atom_site_occupancy
_atom_site_site_symmetry_order
_atom_site_calc_flag
_atom_site_refinement_flags_posn
_atom_site_refinement_flags_adp
_atom_site_refinement_flags_occupancy
Pt1 Pt 1.000000 0.500000 0.500000 0.04315(11) Uani 1 2 d S . P
Ag1 Ag 0.75792(2) 0.55074(2) 0.29499(2) 0.03580(11) Uani 1 1 d . . .
P1 P 0.91166(7) 0.52573(5) 0.42224(4) 0.0381(3) Uani 1 1 d . . .
P2 P 0.85155(6) 0.63356(5) 0.34148(4) 0.0330(2) Uani 1 1 d . . .
P3 P 0.73328(7) 0.53142(6) 0.37750(4) 0.0422(3) Uani 1 1 d . . .
P4 P 0.84730(7) 0.45994(5) 0.31283(4) 0.0378(3) Uani 1 1 d . . .
P5 P 0.66657(6) 0.56104(5) 0.20845(4) 0.0353(2) Uani 1 1 d . . .
F1 F 0.5729(5) 0.2963(2) 0.6511(3) 0.171(3) Uani 1 1 d . . .
F2 F 0.6067(3) 0.2162(3) 0.6977(2) 0.138(2) Uani 1 1 d . . .
F3 F 0.5050(3) 0.2198(2) 0.6436(2) 0.1184(18) Uani 1 1 d . . .
F4 F 0.5490(3) 0.2843(3) 0.4649(2) 0.143(3) Uani 1 1 d . . .
F5 F 0.6355(6) 0.2415(6) 0.4532(3) 0.263(7) Uani 1 1 d . . .
F6 F 0.5376(12) 0.2034(5) 0.4398(3) 0.409(14) Uani 1 1 d . . .
F7 F 0.9933(4) 0.1767(3) 0.5391(4) 0.203(4) Uani 1 1 d . . .
F8 F 0.9059(5) 0.1831(3) 0.4797(2) 0.178(4) Uani 1 1 d . . .
F9 F 0.9110(6) 0.2255(2) 0.5466(4) 0.220(5) Uani 1 1 d . . .
F10 F 0.8978(2) -0.0729(2) 0.50103(17) 0.0995(16) Uani 1 1 d . . .
F11 F 1.00086(18) -0.04617(16) 0.55629(14) 0.0646(9) Uani 1 1 d . . .
F12 F 0.9210(2) -0.09172(16) 0.58210(18) 0.0805(12) Uani 1 1 d . . .
F13 F 0.5483(6) -0.0590(4) 0.4306(2) 0.253(7) Uani 1 1 d . . .
F14 F 0.6473(4) -0.0935(4) 0.4523(3) 0.178(4) Uani 1 1 d . . .
F15 F 0.5716(6) -0.1432(3) 0.4637(2) 0.193(4) Uani 1 1 d . . .
F16 F 0.4696(3) -0.0821(3) 0.6075(2) 0.131(2) Uani 1 1 d . . .
F17 F 0.5687(3) -0.1215(2) 0.6575(2) 0.121(2) Uani 1 1 d . . .
F18 F 0.5387(3) -0.0292(2) 0.66667(19) 0.0989(15) Uani 1 1 d . . .
F19 F 0.9459(2) 0.19995(17) 0.77290(16) 0.0748(10) Uani 1 1 d . . .
F20 F 0.8343(2) 0.22763(18) 0.75749(18) 0.0879(13) Uani 1 1 d . . .
F21 F 0.8930(3) 0.1749(2) 0.82621(17) 0.0970(14) Uani 1 1 d . . .
F22 F 0.9003(6) -0.0880(3) 0.7430(3) 0.184(4) Uani 1 1 d . . .
F23 F 0.8188(5) -0.0851(3) 0.7675(4) 0.192(4) Uani 1 1 d . . .
F24 F 0.9118(8) -0.0486(3) 0.8153(3) 0.303(8) Uani 1 1 d . . .
C1 C 0.7073(3) 0.5986(3) 0.4087(2) 0.0553(14) Uani 1 1 d . . .
C2 C 0.6727(4) 0.6496(3) 0.3780(3) 0.0750(18) Uani 1 1 d . . .
H2A H 0.665829 0.649670 0.341945 0.090 Uiso 1 1 calc R U .
C3 C 0.6483(5) 0.7004(4) 0.3997(4) 0.088(2) Uani 1 1 d . . .
H3A H 0.621853 0.732983 0.377915 0.105 Uiso 1 1 calc R U .
C4 C 0.6613(5) 0.7032(4) 0.4493(3) 0.099(3) Uani 1 1 d . . .
H4A H 0.641390 0.736097 0.463543 0.118 Uiso 1 1 calc R U .
C5 C 0.7021(4) 0.6604(4) 0.4796(4) 0.104(3) Uani 1 1 d . . .
H5A H 0.715263 0.665036 0.516192 0.125 Uiso 1 1 calc R U .
C6 C 0.7268(4) 0.6088(4) 0.4606(3) 0.084(2) Uani 1 1 d . . .
H6A H 0.757986 0.579819 0.484280 0.101 Uiso 1 1 calc R U .
C7 C 0.6684(4) 0.4708(3) 0.3791(2) 0.074(2) Uani 1 1 d . . .
C8 C 0.6632(8) 0.4493(6) 0.4242(3) 0.177(7) Uani 1 1 d . . .
H8A H 0.694036 0.465827 0.456503 0.213 Uiso 1 1 calc R U .
C9 C 0.6120(9) 0.4027(7) 0.4227(4) 0.220(10) Uani 1 1 d . . .
H9A H 0.604842 0.389677 0.453796 0.264 Uiso 1 1 calc R U .
C10 C 0.5727(7) 0.3763(5) 0.3771(3) 0.164(6) Uani 1 1 d . . .
H10A H 0.541338 0.342070 0.376957 0.197 Uiso 1 1 calc R U .
C11 C 0.5766(5) 0.3973(4) 0.3310(3) 0.102(3) Uani 1 1 d . . .
H11A H 0.547273 0.379101 0.298995 0.122 Uiso 1 1 calc R U .
C12 C 0.6248(3) 0.4459(3) 0.3324(2) 0.0720(19) Uani 1 1 d . . .
H12A H 0.627738 0.462083 0.300850 0.086 Uiso 1 1 calc R U .
C13 C 0.9263(3) 0.6502(2) 0.31630(19) 0.0415(10) Uani 1 1 d . . .
C14 C 0.9806(3) 0.6953(3) 0.3374(2) 0.0551(13) Uani 1 1 d . . .
H14A H 0.978650 0.719567 0.365864 0.066 Uiso 1 1 calc R U .
C15 C 1.0365(4) 0.7050(3) 0.3177(4) 0.083(2) Uani 1 1 d . . .
H15A H 1.073501 0.735481 0.332685 0.100 Uiso 1 1 calc R U .
C16 C 1.0390(4) 0.6698(3) 0.2753(3) 0.082(2) Uani 1 1 d . . .
H16A H 1.077896 0.676238 0.261599 0.099 Uiso 1 1 calc R U .
C17 C 0.9852(4) 0.6257(3) 0.2534(3) 0.076(2) Uani 1 1 d . . .
H17A H 0.986090 0.602594 0.224128 0.091 Uiso 1 1 calc R U .
C18 C 0.9303(3) 0.6156(2) 0.2744(2) 0.0519(13) Uani 1 1 d . . .
H18A H 0.894208 0.584268 0.259979 0.062 Uiso 1 1 calc R U .
C19 C 0.8155(2) 0.7099(2) 0.35044(18) 0.0373(10) Uani 1 1 d . . .
C20 C 0.8433(3) 0.7450(2) 0.39558(19) 0.0467(12) Uani 1 1 d . . .
H20A H 0.885619 0.730810 0.423189 0.056 Uiso 1 1 calc R U .
C21 C 0.8100(4) 0.8006(3) 0.4008(2) 0.0590(14) Uani 1 1 d . . .
H21A H 0.827715 0.823152 0.432417 0.071 Uiso 1 1 calc R U .
C22 C 0.7513(3) 0.8228(3) 0.3600(3) 0.0659(16) Uani 1 1 d . . .
H22A H 0.728435 0.860803 0.363451 0.079 Uiso 1 1 calc R U .
C23 C 0.7252(3) 0.7900(3) 0.3136(3) 0.0632(16) Uani 1 1 d . . .
H23A H 0.685820 0.806261 0.284938 0.076 Uiso 1 1 calc R U .
C24 C 0.7567(3) 0.7337(2) 0.3092(2) 0.0493(12) Uani 1 1 d . . .
H24A H 0.738022 0.710917 0.277735 0.059 Uiso 1 1 calc R U .
C25 C 0.8914(3) 0.4351(2) 0.26708(17) 0.0386(10) Uani 1 1 d . . .
C26 C 0.8697(3) 0.4624(2) 0.21782(16) 0.0383(10) Uani 1 1 d . . .
H26A H 0.830773 0.492139 0.208548 0.046 Uiso 1 1 calc R U .
C27 C 0.9038(3) 0.4469(2) 0.18244(19) 0.0473(12) Uani 1 1 d . . .
H27A H 0.888360 0.465886 0.149123 0.057 Uiso 1 1 calc R U .
C28 C 0.9604(3) 0.4038(3) 0.1957(2) 0.0546(13) Uani 1 1 d . . .
H28A H 0.984111 0.393134 0.171462 0.065 Uiso 1 1 calc R U .
C29 C 0.9827(3) 0.3760(3) 0.2441(2) 0.0571(14) Uani 1 1 d . . .
H29A H 1.021505 0.346083 0.252844 0.068 Uiso 1 1 calc R U .
C30 C 0.9492(3) 0.3913(2) 0.2798(2) 0.0517(13) Uani 1 1 d . . .
H30A H 0.965161 0.372168 0.313046 0.062 Uiso 1 1 calc R U .
C31 C 0.8258(3) 0.3868(2) 0.33907(17) 0.0447(11) Uani 1 1 d . . .
C32 C 0.7613(4) 0.3575(3) 0.3119(2) 0.0685(17) Uani 1 1 d . . .
H32A H 0.729041 0.374621 0.280261 0.082 Uiso 1 1 calc R U .
C33 C 0.7427(5) 0.3025(4) 0.3307(3) 0.091(2) Uani 1 1 d . . .
H33A H 0.698848 0.280785 0.311038 0.109 Uiso 1 1 calc R U .
C34 C 0.7873(5) 0.2794(3) 0.3773(3) 0.081(2) Uani 1 1 d . . .
H34A H 0.772766 0.243040 0.390874 0.097 Uiso 1 1 calc R U .
C35 C 0.8509(4) 0.3073(3) 0.4040(2) 0.0697(19) Uani 1 1 d . . .
H35A H 0.881685 0.290200 0.436108 0.084 Uiso 1 1 calc R U .
C36 C 0.8726(4) 0.3607(2) 0.3855(2) 0.0567(14) Uani 1 1 d . . .
H36A H 0.918874 0.379607 0.404110 0.068 Uiso 1 1 calc R U .
C37 C 0.9037(3) 0.60939(19) 0.40931(17) 0.0375(10) Uani 1 1 d . . .
H37A H 0.954551 0.626801 0.419268 0.045 Uiso 1 1 calc R U .
H37B H 0.879317 0.628377 0.432323 0.045 Uiso 1 1 calc R U .
C38 C 0.8215(3) 0.5029(2) 0.42618(19) 0.0448(12) Uani 1 1 d . . .
H38A H 0.821146 0.515579 0.460877 0.054 Uiso 1 1 calc R U .
H38B H 0.819534 0.457083 0.425214 0.054 Uiso 1 1 calc R U .
C39 C 0.9278(3) 0.4902(2) 0.36623(18) 0.0418(11) Uani 1 1 d . . .
H39A H 0.963275 0.455631 0.379305 0.050 Uiso 1 1 calc R U .
H39B H 0.952788 0.521336 0.351296 0.050 Uiso 1 1 calc R U .
C40 C 0.6030(3) 0.6258(2) 0.19781(19) 0.0408(10) Uani 1 1 d . . .
C41 C 0.5726(4) 0.6393(3) 0.2358(2) 0.0660(17) Uani 1 1 d . . .
H41A H 0.586107 0.615458 0.266844 0.079 Uiso 1 1 calc R U .
C42 C 0.5215(4) 0.6885(3) 0.2285(3) 0.0734(18) Uani 1 1 d . . .
H42A H 0.498866 0.697109 0.253751 0.088 Uiso 1 1 calc R U .
C43 C 0.5051(3) 0.7235(3) 0.1847(3) 0.0649(17) Uani 1 1 d . . .
H43A H 0.471680 0.757305 0.180044 0.078 Uiso 1 1 calc R U .
C44 C 0.5349(3) 0.7116(3) 0.1479(3) 0.0705(18) Uani 1 1 d . . .
H44A H 0.522244 0.736822 0.117665 0.085 Uiso 1 1 calc R U .
C45 C 0.5842(3) 0.6625(3) 0.1537(2) 0.0564(14) Uani 1 1 d . . .
H45A H 0.605001 0.654063 0.127419 0.068 Uiso 1 1 calc R U .
C46 C 0.7079(3) 0.5682(2) 0.15834(18) 0.0427(11) Uani 1 1 d . . .
C47 C 0.7651(3) 0.6122(3) 0.1672(2) 0.0499(12) Uani 1 1 d . . .
H47A H 0.777180 0.638102 0.196996 0.060 Uiso 1 1 calc R U .
C48 C 0.8047(3) 0.6183(3) 0.1324(2) 0.0609(15) Uani 1 1 d . . .
H48A H 0.843505 0.647976 0.138643 0.073 Uiso 1 1 calc R U .
C49 C 0.7862(3) 0.5801(3) 0.0887(2) 0.0641(17) Uani 1 1 d . . .
H49A H 0.812348 0.583813 0.064862 0.077 Uiso 1 1 calc R U .
C50 C 0.7296(3) 0.5368(4) 0.0800(2) 0.0651(17) Uani 1 1 d . . .
H50A H 0.717293 0.511002 0.050124 0.078 Uiso 1 1 calc R U .
C51 C 0.6908(3) 0.5308(3) 0.11436(19) 0.0521(13) Uani 1 1 d . . .
H51A H 0.652191 0.500964 0.107809 0.063 Uiso 1 1 calc R U .
C52 C 0.6069(3) 0.4921(2) 0.19174(18) 0.0395(10) Uani 1 1 d . . .
C53 C 0.5322(3) 0.4936(2) 0.1868(2) 0.0443(11) Uani 1 1 d . . .
H53A H 0.508696 0.532062 0.187879 0.053 Uiso 1 1 calc R U .
C54 C 0.4917(3) 0.4388(2) 0.18010(19) 0.0462(11) Uani 1 1 d . . .
H54A H 0.440608 0.440143 0.176992 0.055 Uiso 1 1 calc R U .
C55 C 0.5247(3) 0.3826(2) 0.1780(2) 0.0504(12) Uani 1 1 d . . .
H55A H 0.496343 0.345495 0.173073 0.061 Uiso 1 1 calc R U .
C56 C 0.5995(3) 0.3803(2) 0.1830(2) 0.0498(12) Uani 1 1 d . . .
H56A H 0.622485 0.341781 0.181185 0.060 Uiso 1 1 calc R U .
C57 C 0.6401(3) 0.4348(2) 0.1908(2) 0.0460(11) Uani 1 1 d . . .
H57A H 0.691716 0.433040 0.195493 0.055 Uiso 1 1 calc R U .
C58 C 0.9539(3) 0.5671(2) 0.52992(17) 0.0463(12) Uani 1 1 d . . .
C59 C 0.9244(3) 0.6061(2) 0.54660(17) 0.0432(11) Uani 1 1 d . . .
C60 C 0.8868(3) 0.6522(2) 0.56717(18) 0.0409(10) Uani 1 1 d . . .
C61 C 0.8536(4) 0.6361(2) 0.6031(2) 0.0601(15) Uani 1 1 d . . .
H61A H 0.858046 0.594774 0.615789 0.072 Uiso 1 1 calc R U .
C62 C 0.8139(3) 0.6791(3) 0.6210(2) 0.0568(14) Uani 1 1 d . . .
H62A H 0.791595 0.666499 0.645567 0.068 Uiso 1 1 calc R U .
C63 C 0.8060(3) 0.7397(2) 0.60404(19) 0.0421(10) Uani 1 1 d . . .
C64 C 0.8411(3) 0.7564(2) 0.56930(19) 0.0422(10) Uani 1 1 d . . .
H64A H 0.837987 0.798085 0.557646 0.051 Uiso 1 1 calc R U .
C65 C 0.8806(3) 0.7139(2) 0.55110(19) 0.0436(11) Uani 1 1 d . . .
H65A H 0.903899 0.726927 0.527224 0.052 Uiso 1 1 calc R U .
C66 C 0.7589(3) 0.7853(2) 0.6227(2) 0.0490(12) Uani 1 1 d . . .
C67 C 0.6767(3) 0.7668(3) 0.5974(3) 0.0646(16) Uani 1 1 d . . .
H67A H 0.669846 0.724046 0.606829 0.097 Uiso 1 1 calc R U .
H67B H 0.645653 0.794519 0.609800 0.097 Uiso 1 1 calc R U .
H67C H 0.662224 0.770241 0.559545 0.097 Uiso 1 1 calc R U .
C68 C 0.7674(3) 0.8517(2) 0.6072(2) 0.0535(13) Uani 1 1 d . . .
H68A H 0.753502 0.854372 0.569352 0.080 Uiso 1 1 calc R U .
H68B H 0.734837 0.878704 0.618800 0.080 Uiso 1 1 calc R U .
H68C H 0.819218 0.864859 0.623584 0.080 Uiso 1 1 calc R U .
C69 C 0.7808(4) 0.7823(3) 0.6817(2) 0.0643(16) Uani 1 1 d . . .
H69A H 0.775657 0.739672 0.692267 0.096 Uiso 1 1 calc R U .
H69B H 0.832598 0.795752 0.697726 0.096 Uiso 1 1 calc R U .
H69C H 0.748218 0.809596 0.692942 0.096 Uiso 1 1 calc R U .
C70 C 0.6833(3) 0.1351(2) 0.5891(2) 0.0457(11) Uani 1 1 d . . .
C71 C 0.6544(3) 0.1608(2) 0.6246(2) 0.0502(12) Uani 1 1 d . . .
H71A H 0.668184 0.144068 0.658654 0.060 Uiso 1 1 calc R U .
C72 C 0.6045(3) 0.2116(3) 0.6108(3) 0.0620(15) Uani 1 1 d . . .
C73 C 0.5819(4) 0.2354(3) 0.5613(3) 0.0683(17) Uani 1 1 d . . .
H73A H 0.547674 0.268948 0.551991 0.082 Uiso 1 1 calc R U .
C74 C 0.6095(4) 0.2101(3) 0.5256(3) 0.0667(17) Uani 1 1 d . . .
C75 C 0.6596(3) 0.1600(2) 0.5393(2) 0.0524(13) Uani 1 1 d . . .
H75A H 0.677521 0.142731 0.513894 0.063 Uiso 1 1 calc R U .
C76 C 0.5754(4) 0.2382(4) 0.6510(3) 0.084(2) Uani 1 1 d . . .
C77 C 0.5845(6) 0.2344(3) 0.4718(3) 0.094(3) Uani 1 1 d . . .
C78 C 0.6771(3) 0.0154(2) 0.58433(19) 0.0404(10) Uani 1 1 d . . .
C79 C 0.6368(3) -0.0049(2) 0.6151(2) 0.0476(12) Uani 1 1 d . . .
H79A H 0.646689 0.012764 0.648578 0.057 Uiso 1 1 calc R U .
C80 C 0.5821(3) -0.0508(2) 0.5980(2) 0.0506(12) Uani 1 1 d . . .
C81 C 0.5656(3) -0.0772(2) 0.5496(2) 0.0503(12) Uani 1 1 d . . .
H81A H 0.528028 -0.107991 0.537908 0.060 Uiso 1 1 calc R U .
C82 C 0.6053(3) -0.0575(2) 0.5183(2) 0.0475(12) Uani 1 1 d . . .
C83 C 0.6595(3) -0.0120(2) 0.5356(2) 0.0425(11) Uani 1 1 d . . .
H83A H 0.685489 0.000933 0.513353 0.051 Uiso 1 1 calc R U .
C84 C 0.5428(4) -0.0725(3) 0.6340(3) 0.0707(19) Uani 1 1 d . . .
C85 C 0.5893(4) -0.0855(3) 0.4661(2) 0.0622(15) Uani 1 1 d . . .
C86 C 0.8003(3) 0.0711(2) 0.57570(18) 0.0392(10) Uani 1 1 d . . .
C87 C 0.8307(3) 0.1236(2) 0.56152(18) 0.0445(11) Uani 1 1 d . . .
H87A H 0.810152 0.162934 0.564443 0.053 Uiso 1 1 calc R U .
C88 C 0.8901(3) 0.1208(2) 0.54321(19) 0.0504(13) Uani 1 1 d . . .
C89 C 0.9232(3) 0.0649(3) 0.53874(19) 0.0474(12) Uani 1 1 d . . .
H89A H 0.963666 0.062912 0.526058 0.057 Uiso 1 1 calc R U .
C90 C 0.8943(3) 0.0119(2) 0.55372(19) 0.0420(11) Uani 1 1 d . . .
C91 C 0.8344(3) 0.0150(2) 0.57110(19) 0.0402(10) Uani 1 1 d . . .
H91A H 0.815683 -0.022317 0.580290 0.048 Uiso 1 1 calc R U .
C92 C 0.9177(4) 0.1787(3) 0.5267(2) 0.0636(16) Uani 1 1 d . . .
C93 C 0.9286(3) -0.0497(3) 0.5485(2) 0.0525(13) Uani 1 1 d . . .
C94 C 0.7854(3) 0.0693(2) 0.66574(19) 0.0417(10) Uani 1 1 d . . .
C95 C 0.8122(3) 0.1228(2) 0.6952(2) 0.0448(11) Uani 1 1 d . . .
H95A H 0.799907 0.162040 0.678830 0.054 Uiso 1 1 calc R U .
C96 C 0.8560(3) 0.1207(3) 0.7473(2) 0.0521(13) Uani 1 1 d . . .
C97 C 0.8770(3) 0.0650(3) 0.7725(2) 0.0546(13) Uani 1 1 d . . .
H97A H 0.907029 0.063676 0.808149 0.065 Uiso 1 1 calc R U .
C98 C 0.8533(4) 0.0108(3) 0.7445(2) 0.0571(14) Uani 1 1 d . . .
C99 C 0.8074(3) 0.0140(2) 0.6921(2) 0.0471(12) Uani 1 1 d . . .
H99A H 0.790628 -0.023618 0.673859 0.056 Uiso 1 1 calc R U .
C100 C 0.8822(3) 0.1802(3) 0.7761(3) 0.0641(16) Uani 1 1 d . . .
C101 C 0.8772(6) -0.0490(3) 0.7698(3) 0.086(2) Uani 1 1 d . . .
B1 B 0.7364(3) 0.0728(3) 0.6036(2) 0.0421(12) Uani 1 1 d . . .

loop_
_atom_site_aniso_label
_atom_site_aniso_U_11
_atom_site_aniso_U_22
_atom_site_aniso_U_33
_atom_site_aniso_U_23
_atom_site_aniso_U_13
_atom_site_aniso_U_12
Pt1 0.05773(18) 0.03788(16) 0.02133(14) -0.00366(9) -0.00282(11) 0.02496(11)
Ag1 0.04021(19) 0.03728(19) 0.02387(17) 0.00364(12) 0.00305(13) 0.00433(13)
P1 0.0484(6) 0.0334(6) 0.0215(5) -0.0010(4) -0.0023(5) 0.0170(5)
P2 0.0346(5) 0.0319(5) 0.0269(5) 0.0008(4) 0.0032(4) 0.0081(4)
P3 0.0489(7) 0.0462(7) 0.0261(6) 0.0057(5) 0.0056(5) -0.0025(5)
P4 0.0507(7) 0.0332(6) 0.0230(5) -0.0004(4) 0.0041(5) 0.0102(5)
P5 0.0346(5) 0.0390(6) 0.0283(5) 0.0045(4) 0.0054(4) 0.0037(5)
F1 0.302(9) 0.059(3) 0.239(8) -0.049(4) 0.208(8) -0.028(4)
F2 0.139(5) 0.186(6) 0.087(4) -0.032(4) 0.038(3) 0.081(4)
F3 0.120(4) 0.109(4) 0.151(5) -0.003(3) 0.079(4) 0.024(3)
F4 0.143(5) 0.161(5) 0.139(5) 0.104(4) 0.067(4) 0.074(4)
F5 0.231(9) 0.451(17) 0.161(7) 0.221(10) 0.136(7) 0.224(11)
F6 0.78(3) 0.196(9) 0.079(5) 0.057(5) -0.075(10) -0.237(15)
F7 0.132(5) 0.156(6) 0.331(12) 0.117(7) 0.092(7) -0.030(5)
F8 0.341(10) 0.103(4) 0.073(3) 0.019(3) 0.050(5) -0.118(5)
F9 0.419(12) 0.049(3) 0.350(11) -0.050(4) 0.335(11) -0.079(5)
F10 0.088(3) 0.099(3) 0.084(3) -0.051(2) -0.006(2) 0.033(2)
F11 0.0537(18) 0.076(2) 0.073(2) 0.0027(17) 0.0335(17) 0.0016(16)
F12 0.089(3) 0.053(2) 0.130(4) 0.019(2) 0.076(3) 0.0128(18)
F13 0.338(11) 0.300(10) 0.049(3) -0.038(4) -0.029(5) 0.251(10)
F14 0.128(5) 0.287(9) 0.126(5) -0.145(6) 0.053(4) -0.043(5)
F15 0.363(12) 0.144(6) 0.089(4) -0.057(4) 0.097(6) -0.102(7)
F16 0.078(3) 0.184(6) 0.156(5) -0.012(4) 0.073(4) -0.039(3)
F17 0.183(5) 0.092(3) 0.156(5) 0.050(3) 0.144(5) 0.042(3)
F18 0.131(4) 0.090(3) 0.118(4) -0.022(3) 0.097(3) -0.012(3)
F19 0.064(2) 0.062(2) 0.091(3) -0.0166(19) 0.017(2) -0.0040(17)
F20 0.064(2) 0.072(2) 0.111(3) -0.044(2) 0.009(2) 0.0125(19)
F21 0.126(4) 0.097(3) 0.072(3) -0.042(2) 0.040(3) -0.026(3)
F22 0.308(11) 0.107(5) 0.154(6) 0.061(4) 0.101(7) 0.118(6)
F23 0.236(9) 0.118(5) 0.219(9) 0.092(6) 0.073(8) -0.007(6)
F24 0.555(19) 0.069(4) 0.098(5) 0.021(3) -0.133(8) 0.014(6)
C1 0.053(3) 0.068(4) 0.048(3) 0.015(3) 0.021(3) 0.020(3)
C2 0.083(5) 0.073(4) 0.069(4) 0.006(3) 0.025(4) 0.005(4)
C3 0.091(5) 0.069(5) 0.104(6) 0.002(4) 0.035(5) 0.019(4)
C4 0.118(7) 0.106(6) 0.081(6) 0.002(5) 0.047(5) 0.052(5)
C5 0.062(4) 0.121(7) 0.108(7) -0.048(6) 0.001(4) 0.028(4)
C6 0.062(4) 0.087(5) 0.072(4) -0.033(4) -0.018(3) 0.026(3)
C7 0.088(5) 0.081(4) 0.037(3) 0.019(3) 0.000(3) -0.034(4)
C8 0.253(14) 0.202(12) 0.047(4) 0.018(6) 0.013(6) -0.169(12)
C9 0.268(16) 0.276(17) 0.063(6) 0.053(8) -0.012(8) -0.205(15)
C10 0.189(11) 0.173(10) 0.071(5) 0.058(6) -0.032(6) -0.135(9)
C11 0.092(5) 0.130(7) 0.055(4) 0.019(4) -0.011(4) -0.052(5)
C12 0.058(3) 0.101(5) 0.048(3) 0.023(3) 0.005(3) -0.025(3)
C13 0.043(2) 0.032(2) 0.048(3) -0.0010(19) 0.014(2) 0.0080(19)
C14 0.052(3) 0.048(3) 0.068(4) -0.013(3) 0.024(3) 0.001(2)
C15 0.068(4) 0.057(4) 0.138(7) -0.017(4) 0.052(5) -0.009(3)
C16 0.089(5) 0.060(4) 0.129(7) -0.009(4) 0.077(5) -0.002(4)
C17 0.087(5) 0.069(4) 0.093(5) -0.025(4) 0.057(4) -0.008(4)
C18 0.054(3) 0.046(3) 0.062(3) -0.009(2) 0.028(3) 0.002(2)
C19 0.036(2) 0.033(2) 0.041(2) 0.0041(18) 0.0119(19) 0.0114(18)
C20 0.059(3) 0.035(2) 0.040(3) 0.001(2) 0.010(2) 0.015(2)
C21 0.082(4) 0.046(3) 0.055(3) -0.006(2) 0.031(3) 0.014(3)
C22 0.064(4) 0.043(3) 0.092(5) 0.006(3) 0.028(3) 0.022(3)
C23 0.051(3) 0.048(3) 0.083(4) 0.016(3) 0.013(3) 0.020(3)
C24 0.042(3) 0.048(3) 0.051(3) 0.006(2) 0.006(2) 0.013(2)
C25 0.047(2) 0.034(2) 0.028(2) -0.0028(17) 0.0038(18) 0.0047(19)
C26 0.043(2) 0.040(2) 0.026(2) 0.0028(17) 0.0042(18) 0.0019(19)
C27 0.054(3) 0.054(3) 0.031(2) 0.004(2) 0.010(2) 0.000(2)
C28 0.066(3) 0.053(3) 0.053(3) -0.003(2) 0.032(3) 0.002(3)
C29 0.068(4) 0.054(3) 0.052(3) 0.010(3) 0.024(3) 0.022(3)
C30 0.071(3) 0.046(3) 0.035(3) 0.003(2) 0.013(2) 0.018(3)
C31 0.062(3) 0.041(3) 0.026(2) 0.0003(18) 0.008(2) 0.006(2)
C32 0.072(4) 0.068(4) 0.052(3) 0.017(3) 0.004(3) -0.001(3)
C33 0.094(5) 0.080(5) 0.084(5) 0.014(4) 0.011(4) -0.023(4)
C34 0.111(6) 0.060(4) 0.077(5) 0.023(4) 0.037(5) 0.000(4)
C35 0.113(6) 0.037(3) 0.046(3) 0.010(2) 0.010(3) 0.011(3)
C36 0.081(4) 0.038(3) 0.037(3) 0.001(2) 0.002(3) 0.010(3)
C37 0.044(2) 0.030(2) 0.030(2) -0.0039(17) 0.0014(18) 0.0083(18)
C38 0.068(3) 0.035(2) 0.027(2) 0.0034(17) 0.010(2) 0.013(2)
C39 0.051(3) 0.037(2) 0.027(2) -0.0033(17) -0.0012(19) 0.018(2)
C40 0.038(2) 0.038(2) 0.041(3) -0.0004(19) 0.0069(19) -0.0049(19)
C41 0.090(5) 0.057(3) 0.052(3) 0.002(3) 0.027(3) 0.031(3)
C42 0.084(5) 0.067(4) 0.073(4) -0.007(3) 0.031(4) 0.026(3)
C43 0.046(3) 0.037(3) 0.097(5) -0.011(3) 0.006(3) 0.004(2)
C44 0.059(4) 0.061(4) 0.083(5) 0.025(3) 0.013(3) 0.020(3)
C45 0.046(3) 0.061(3) 0.057(3) 0.017(3) 0.011(2) 0.009(2)
C46 0.041(2) 0.056(3) 0.029(2) 0.012(2) 0.0097(19) 0.011(2)
C47 0.052(3) 0.053(3) 0.044(3) 0.008(2) 0.017(2) 0.004(2)
C48 0.053(3) 0.070(4) 0.065(4) 0.022(3) 0.027(3) 0.010(3)
C49 0.057(3) 0.100(5) 0.037(3) 0.022(3) 0.018(3) 0.022(3)
C50 0.048(3) 0.111(5) 0.033(3) 0.004(3) 0.011(2) 0.007(3)
C51 0.046(3) 0.075(4) 0.030(2) 0.001(2) 0.006(2) 0.001(3)
C52 0.043(2) 0.044(3) 0.025(2) -0.0007(17) 0.0031(19) 0.0005(19)
C53 0.047(3) 0.050(3) 0.034(3) 0.0046(19) 0.010(2) 0.004(2)
C54 0.040(2) 0.057(3) 0.040(3) 0.003(2) 0.011(2) -0.004(2)
C55 0.056(3) 0.046(3) 0.044(3) -0.002(2) 0.009(2) -0.009(2)
C56 0.050(3) 0.043(3) 0.052(3) -0.005(2) 0.012(2) 0.000(2)
C57 0.041(2) 0.046(3) 0.047(3) -0.004(2) 0.010(2) 0.006(2)
C58 0.062(3) 0.041(3) 0.023(2) -0.0064(18) -0.003(2) 0.025(2)
C59 0.049(3) 0.045(3) 0.029(2) -0.0026(19) 0.0031(19) 0.020(2)
C60 0.044(2) 0.041(2) 0.036(2) -0.0067(19) 0.011(2) 0.012(2)
C61 0.092(4) 0.032(3) 0.060(3) 0.005(2) 0.030(3) 0.018(3)
C62 0.073(4) 0.048(3) 0.064(4) 0.003(3) 0.042(3) 0.010(3)
C63 0.042(2) 0.036(2) 0.048(3) 0.001(2) 0.014(2) 0.0063(19)
C64 0.052(3) 0.031(2) 0.048(3) 0.0007(19) 0.022(2) 0.008(2)
C65 0.051(3) 0.038(2) 0.042(3) -0.003(2) 0.017(2) 0.009(2)
C66 0.049(3) 0.045(3) 0.061(3) 0.001(2) 0.028(3) 0.008(2)
C67 0.050(3) 0.062(4) 0.089(5) -0.011(3) 0.034(3) 0.007(3)
C68 0.064(3) 0.035(3) 0.073(4) -0.001(2) 0.039(3) 0.011(2)
C69 0.074(4) 0.063(4) 0.064(4) -0.007(3) 0.035(3) 0.013(3)
C70 0.055(3) 0.036(2) 0.045(3) -0.004(2) 0.015(2) 0.003(2)
C71 0.053(3) 0.048(3) 0.047(3) -0.005(2) 0.013(2) 0.009(2)
C72 0.061(3) 0.053(3) 0.067(4) -0.009(3) 0.016(3) 0.014(3)
C73 0.074(4) 0.047(3) 0.073(4) -0.002(3) 0.011(3) 0.013(3)
C74 0.086(4) 0.039(3) 0.062(4) 0.003(3) 0.009(3) -0.006(3)
C75 0.072(4) 0.036(3) 0.051(3) -0.001(2) 0.023(3) 0.000(2)
C76 0.070(4) 0.083(5) 0.089(6) -0.027(4) 0.012(4) 0.037(4)
C77 0.130(7) 0.051(4) 0.074(5) 0.020(4) 0.000(5) -0.015(4)
C78 0.045(3) 0.035(2) 0.042(3) -0.0002(19) 0.017(2) 0.007(2)
C79 0.054(3) 0.044(3) 0.054(3) -0.007(2) 0.030(3) 0.004(2)
C80 0.044(3) 0.055(3) 0.063(3) -0.007(2) 0.031(3) 0.000(2)
C81 0.040(3) 0.050(3) 0.067(3) -0.007(2) 0.026(2) -0.003(2)
C82 0.047(3) 0.050(3) 0.042(3) -0.002(2) 0.011(2) 0.005(2)
C83 0.045(3) 0.045(3) 0.039(3) 0.006(2) 0.016(2) 0.006(2)
C84 0.076(4) 0.067(4) 0.093(5) -0.022(4) 0.059(4) -0.019(3)
C85 0.067(4) 0.070(4) 0.045(3) -0.012(3) 0.013(3) -0.014(3)
C86 0.052(3) 0.035(2) 0.036(2) 0.0018(18) 0.021(2) -0.003(2)
C87 0.061(3) 0.039(3) 0.037(2) -0.0049(19) 0.022(2) -0.007(2)
C88 0.072(3) 0.047(3) 0.036(2) -0.003(2) 0.024(2) -0.022(3)
C89 0.053(3) 0.059(3) 0.036(2) -0.008(2) 0.022(2) -0.018(2)
C90 0.048(3) 0.046(3) 0.037(3) -0.005(2) 0.021(2) -0.005(2)
C91 0.049(3) 0.038(2) 0.038(2) -0.0009(19) 0.021(2) -0.006(2)
C92 0.084(4) 0.057(4) 0.061(4) -0.009(3) 0.039(3) -0.034(3)
C93 0.049(3) 0.059(3) 0.054(3) -0.013(3) 0.024(3) -0.009(2)
C94 0.046(3) 0.046(3) 0.042(3) -0.008(2) 0.026(2) -0.005(2)
C95 0.044(3) 0.041(3) 0.055(3) -0.008(2) 0.024(2) -0.001(2)
C96 0.052(3) 0.058(3) 0.052(3) -0.018(3) 0.025(3) -0.001(2)
C97 0.062(3) 0.063(3) 0.042(3) -0.007(2) 0.022(3) 0.003(3)
C98 0.072(4) 0.058(3) 0.040(3) 0.002(2) 0.017(3) -0.005(3)
C99 0.058(3) 0.047(3) 0.041(3) -0.002(2) 0.023(2) -0.003(2)
C100 0.046(3) 0.079(4) 0.067(4) -0.030(3) 0.017(3) 0.005(3)
C101 0.143(7) 0.060(4) 0.044(4) 0.008(3) 0.020(4) -0.001(5)
B1 0.051(3) 0.038(3) 0.044(3) 0.000(2) 0.024(3) -0.001(2)

loop_
_atom_type_symbol
_atom_type_description
_atom_type_scat_dispersion_real
_atom_type_scat_dispersion_imag
_atom_type_scat_source
C C 0.0033 0.0016 'International Tables Vol C Tables 4.2.6.8 and 6.1.1.4'
H H 0.0000 0.0000 'International Tables Vol C Tables 4.2.6.8 and 6.1.1.4'
O O 0.0106 0.0060 'International Tables Vol C Tables 4.2.6.8 and 6.1.1.4'
B B 0.0013 0.0007 'International Tables Vol C Tables 4.2.6.8 and 6.1.1.4'
F F 0.0171 0.0103 'International Tables Vol C Tables 4.2.6.8 and 6.1.1.4'
P P 0.1023 0.0942 'International Tables Vol C Tables 4.2.6.8 and 6.1.1.4'
Cl Cl 0.1484 0.1585 'International Tables Vol C Tables 4.2.6.8 and 6.1.1.4'
Ag Ag -0.8971 1.1015 'International Tables Vol C Tables 4.2.6.8 and 6.1.1.4'
Pt Pt -1.7033 8.3905 'International Tables Vol C Tables 4.2.6.8 and 6.1.1.4'

loop_
_geom_angle_atom_site_label_1
_geom_angle_atom_site_label_2
_geom_angle_atom_site_label_3
_geom_angle
_geom_angle_site_symmetry_1
_geom_angle_site_symmetry_3
C58 Pt1 C58 180.0 3_766 .
C58 Pt1 P1 94.78(12) 3_766 .
C58 Pt1 P1 85.22(12) . .
C58 Pt1 P1 85.22(12) 3_766 3_766
C58 Pt1 P1 94.78(12) . 3_766
P1 Pt1 P1 180.0 . 3_766
P5 Ag1 P3 127.17(4) . .
P5 Ag1 P4 118.18(4) . .
P3 Ag1 P4 91.06(4) . .
P5 Ag1 P2 125.00(4) . .
P3 Ag1 P2 88.97(4) . .
P4 Ag1 P2 97.73(4) . .
C38 P1 C39 111.5(2) . .
C38 P1 C37 104.9(2) . .
C39 P1 C37 106.1(2) . .
C38 P1 Pt1 106.93(16) . .
C39 P1 Pt1 113.29(15) . .
C37 P1 Pt1 113.85(14) . .
C13 P2 C19 104.6(2) . .
C13 P2 C37 102.2(2) . .
C19 P2 C37 102.5(2) . .
C13 P2 Ag1 117.29(16) . .
C19 P2 Ag1 117.82(15) . .
C37 P2 Ag1 110.43(15) . .
C7 P3 C1 105.3(3) . .
C7 P3 C38 101.7(3) . .
C1 P3 C38 104.5(2) . .
C7 P3 Ag1 119.0(2) . .
C1 P3 Ag1 116.95(18) . .
C38 P3 Ag1 107.42(18) . .
C25 P4 C31 103.5(2) . .
C25 P4 C39 101.2(2) . .
C31 P4 C39 103.4(2) . .
C25 P4 Ag1 122.46(15) . .
C31 P4 Ag1 120.95(18) . .
C39 P4 Ag1 101.76(14) . .
C46 P5 C40 104.7(2) . .
C46 P5 C52 106.0(2) . .
C40 P5 C52 105.1(2) . .
C46 P5 Ag1 113.15(16) . .
C40 P5 Ag1 116.62(16) . .
C52 P5 Ag1 110.39(15) . .
C6 C1 C2 113.8(6) . .
C6 C1 P3 126.4(5) . .
C2 C1 P3 119.2(5) . .
C3 C2 C1 121.1(7) . .
C3 C2 H2A 119.5 . .
C1 C2 H2A 119.5 . .
C4 C3 C2 120.6(8) . .
C4 C3 H3A 119.7 . .
C2 C3 H3A 119.7 . .
C3 C4 C5 119.5(8) . .
C3 C4 H4A 120.3 . .
C5 C4 H4A 120.3 . .
C4 C5 C6 122.6(9) . .
C4 C5 H5A 118.7 . .
C6 C5 H5A 118.7 . .
C1 C6 C5 121.2(7) . .
C1 C6 H6A 119.4 . .
C5 C6 H6A 119.4 . .
C8 C7 C12 120.3(6) . .
C8 C7 P3 122.2(6) . .
C12 C7 P3 117.5(4) . .
C7 C8 C9 119.3(8) . .
C7 C8 H8A 120.3 . .
C9 C8 H8A 120.3 . .
C10 C9 C8 119.9(9) . .
C10 C9 H9A 120.0 . .
C8 C9 H9A 120.0 . .
C9 C10 C11 121.8(8) . .
C9 C10 H10A 119.1 . .
C11 C10 H10A 119.1 . .
C10 C11 C12 118.1(7) . .
C10 C11 H11A 121.0 . .
C12 C11 H11A 121.0 . .
C7 C12 C11 120.4(6) . .
C7 C12 H12A 119.8 . .
C11 C12 H12A 119.8 . .
C18 C13 C14 118.3(5) . .
C18 C13 P2 118.4(4) . .
C14 C13 P2 123.3(4) . .
C15 C14 C13 121.0(6) . .
C15 C14 H14A 119.5 . .
C13 C14 H14A 119.5 . .
C14 C15 C16 119.6(6) . .
C14 C15 H15A 120.2 . .
C16 C15 H15A 120.2 . .
C17 C16 C15 120.3(6) . .
C17 C16 H16A 119.9 . .
C15 C16 H16A 119.9 . .
C18 C17 C16 119.4(6) . .
C18 C17 H17A 120.3 . .
C16 C17 H17A 120.3 . .
C17 C18 C13 121.4(6) . .
C17 C18 H18A 119.3 . .
C13 C18 H18A 119.3 . .
C20 C19 C24 118.4(4) . .
C20 C19 P2 124.2(3) . .
C24 C19 P2 117.4(4) . .
C21 C20 C19 120.8(5) . .
C21 C20 H20A 119.6 . .
C19 C20 H20A 119.6 . .
C22 C21 C20 119.7(5) . .
C22 C21 H21A 120.2 . .
C20 C21 H21A 120.2 . .
C21 C22 C23 120.4(5) . .
C21 C22 H22A 119.8 . .
C23 C22 H22A 119.8 . .
C24 C23 C22 119.8(5) . .
C24 C23 H23A 120.1 . .
C22 C23 H23A 120.1 . .
C23 C24 C19 120.8(5) . .
C23 C24 H24A 119.6 . .
C19 C24 H24A 119.6 . .
C26 C25 C30 118.2(4) . .
C26 C25 P4 119.1(3) . .
C30 C25 P4 122.6(4) . .
C27 C26 C25 121.3(4) . .
C27 C26 H26A 119.4 . .
C25 C26 H26A 119.4 . .
C26 C27 C28 119.6(5) . .
C26 C27 H27A 120.2 . .
C28 C27 H27A 120.2 . .
C27 C28 C29 120.3(5) . .
C27 C28 H28A 119.9 . .
C29 C28 H28A 119.9 . .
C30 C29 C28 120.5(5) . .
C30 C29 H29A 119.7 . .
C28 C29 H29A 119.7 . .
C29 C30 C25 120.1(5) . .
C29 C30 H30A 119.9 . .
C25 C30 H30A 119.9 . .
C32 C31 C36 119.2(5) . .
C32 C31 P4 117.9(4) . .
C36 C31 P4 122.9(4) . .
C31 C32 C33 119.7(6) . .
C31 C32 H32A 120.2 . .
C33 C32 H32A 120.2 . .
C34 C33 C32 120.1(7) . .
C34 C33 H33A 120.0 . .
C32 C33 H33A 120.0 . .
C35 C34 C33 120.8(7) . .
C35 C34 H34A 119.6 . .
C33 C34 H34A 119.6 . .
C34 C35 C36 120.6(6) . .
C34 C35 H35A 119.7 . .
C36 C35 H35A 119.7 . .
C35 C36 C31 119.5(6) . .
C35 C36 H36A 120.3 . .
C31 C36 H36A 120.3 . .
P1 C37 P2 116.7(2) . .
P1 C37 H37A 108.1 . .
P2 C37 H37A 108.1 . .
P1 C37 H37B 108.1 . .
P2 C37 H37B 108.1 . .
H37A C37 H37B 107.3 . .
P1 C38 P3 120.7(3) . .
P1 C38 H38A 107.2 . .
P3 C38 H38A 107.2 . .
P1 C38 H38B 107.2 . .
P3 C38 H38B 107.2 . .
H38A C38 H38B 106.8 . .
P1 C39 P4 118.7(3) . .
P1 C39 H39A 107.6 . .
P4 C39 H39A 107.6 . .
P1 C39 H39B 107.6 . .
P4 C39 H39B 107.6 . .
H39A C39 H39B 107.1 . .
C45 C40 C41 118.9(5) . .
C45 C40 P5 122.9(4) . .
C41 C40 P5 118.1(4) . .
C40 C41 C42 119.9(6) . .
C40 C41 H41A 120.1 . .
C42 C41 H41A 120.1 . .
C43 C42 C41 119.0(6) . .
C43 C42 H42A 120.5 . .
C41 C42 H42A 120.5 . .
C44 C43 C42 121.8(6) . .
C44 C43 H43A 119.1 . .
C42 C43 H43A 119.1 . .
C43 C44 C45 120.3(6) . .
C43 C44 H44A 119.9 . .
C45 C44 H44A 119.9 . .
C40 C45 C44 120.0(6) . .
C40 C45 H45A 120.0 . .
C44 C45 H45A 120.0 . .
C51 C46 C47 118.8(5) . .
C51 C46 P5 124.9(4) . .
C47 C46 P5 116.2(4) . .
C46 C47 C48 120.7(5) . .
C46 C47 H47A 119.6 . .
C48 C47 H47A 119.6 . .
C49 C48 C47 119.0(6) . .
C49 C48 H48A 120.5 . .
C47 C48 H48A 120.5 . .
C50 C49 C48 120.1(5) . .
C50 C49 H49A 120.0 . .
C48 C49 H49A 120.0 . .
C49 C50 C51 120.7(6) . .
C49 C50 H50A 119.6 . .
C51 C50 H50A 119.6 . .
C50 C51 C46 120.6(6) . .
C50 C51 H51A 119.7 . .
C46 C51 H51A 119.7 . .
C53 C52 C57 118.6(4) . .
C53 C52 P5 122.5(4) . .
C57 C52 P5 118.4(4) . .
C52 C53 C54 120.1(5) . .
C52 C53 H53A 119.9 . .
C54 C53 H53A 119.9 . .
C55 C54 C53 120.8(5) . .
C55 C54 H54A 119.6 . .
C53 C54 H54A 119.6 . .
C54 C55 C56 119.8(5) . .
C54 C55 H55A 120.1 . .
C56 C55 H55A 120.1 . .
C57 C56 C55 119.3(5) . .
C57 C56 H56A 120.3 . .
C55 C56 H56A 120.3 . .
C56 C57 C52 121.4(5) . .
C56 C57 H57A 119.3 . .
C52 C57 H57A 119.3 . .
C59 C58 Pt1 177.8(5) . .
C58 C59 C60 178.2(6) . .
C61 C60 C65 117.0(4) . .
C61 C60 C59 120.7(5) . .
C65 C60 C59 122.3(5) . .
C60 C61 C62 121.3(5) . .
C60 C61 H61A 119.4 . .
C62 C61 H61A 119.4 . .
C63 C62 C61 121.8(5) . .
C63 C62 H62A 119.1 . .
C61 C62 H62A 119.1 . .
C62 C63 C64 117.0(4) . .
C62 C63 C66 120.4(5) . .
C64 C63 C66 122.5(4) . .
C63 C64 C65 121.7(4) . .
C63 C64 H64A 119.2 . .
C65 C64 H64A 119.2 . .
C64 C65 C60 121.2(5) . .
C64 C65 H65A 119.4 . .
C60 C65 H65A 119.4 . .
C68 C66 C69 108.5(5) . .
C68 C66 C63 112.6(4) . .
C69 C66 C63 110.2(4) . .
C68 C66 C67 107.9(5) . .
C69 C66 C67 109.6(5) . .
C63 C66 C67 108.1(4) . .
C66 C67 H67A 109.5 . .
C66 C67 H67B 109.5 . .
H67A C67 H67B 109.5 . .
C66 C67 H67C 109.5 . .
H67A C67 H67C 109.5 . .
H67B C67 H67C 109.5 . .
C66 C68 H68A 109.5 . .
C66 C68 H68B 109.5 . .
H68A C68 H68B 109.5 . .
C66 C68 H68C 109.5 . .
H68A C68 H68C 109.5 . .
H68B C68 H68C 109.5 . .
C66 C69 H69A 109.5 . .
C66 C69 H69B 109.5 . .
H69A C69 H69B 109.5 . .
C66 C69 H69C 109.5 . .
H69A C69 H69C 109.5 . .
H69B C69 H69C 109.5 . .
C71 C70 C75 117.2(5) . .
C71 C70 B1 121.2(5) . .
C75 C70 B1 121.3(4) . .
C70 C71 C72 121.1(5) . .
C70 C71 H71A 119.5 . .
C72 C71 H71A 119.5 . .
C73 C72 C71 120.7(6) . .
C73 C72 C76 120.4(6) . .
C71 C72 C76 118.9(6) . .
C74 C73 C72 119.0(6) . .
C74 C73 H73A 120.5 . .
C72 C73 H73A 120.5 . .
C73 C74 C75 120.5(6) . .
C73 C74 C77 119.7(7) . .
C75 C74 C77 119.8(7) . .
C70 C75 C74 121.6(5) . .
C70 C75 H75A 119.2 . .
C74 C75 H75A 119.2 . .
F1 C76 F2 111.6(7) . .
F1 C76 F3 105.0(6) . .
F2 C76 F3 98.1(8) . .
F1 C76 C72 114.0(8) . .
F2 C76 C72 114.7(5) . .
F3 C76 C72 112.0(6) . .
F6 C77 F5 105.1(13) . .
F6 C77 F4 97.8(12) . .
F5 C77 F4 106.9(8) . .
F6 C77 C74 115.3(7) . .
F5 C77 C74 114.6(8) . .
F4 C77 C74 115.3(9) . .
C83 C78 C79 116.2(5) . .
C83 C78 B1 123.0(4) . .
C79 C78 B1 120.5(4) . .
C78 C79 C80 121.7(5) . .
C78 C79 H79A 119.2 . .
C80 C79 H79A 119.2 . .
C81 C80 C79 121.1(5) . .
C81 C80 C84 120.0(5) . .
C79 C80 C84 118.9(5) . .
C80 C81 C82 118.1(5) . .
C80 C81 H81A 121.0 . .
C82 C81 H81A 121.0 . .
C83 C82 C81 120.4(5) . .
C83 C82 C85 120.2(5) . .
C81 C82 C85 119.4(5) . .
C82 C83 C78 122.5(5) . .
C82 C83 H83A 118.7 . .
C78 C83 H83A 118.7 . .
F17 C84 F18 111.0(7) . .
F17 C84 F16 107.6(6) . .
F18 C84 F16 100.7(6) . .
F17 C84 C80 113.6(5) . .
F18 C84 C80 112.5(5) . .
F16 C84 C80 110.6(6) . .
F13 C85 F15 109.9(8) . .
F13 C85 F14 102.7(8) . .
F15 C85 F14 95.2(7) . .
F13 C85 C82 117.4(6) . .
F15 C85 C82 114.2(6) . .
F14 C85 C82 114.7(5) . .
C87 C86 C91 115.4(4) . .
C87 C86 B1 124.0(4) . .
C91 C86 B1 120.1(4) . .
C86 C87 C88 122.5(5) . .
C86 C87 H87A 118.8 . .
C88 C87 H87A 118.8 . .
C89 C88 C87 121.4(4) . .
C89 C88 C92 119.1(5) . .
C87 C88 C92 119.4(5) . .
C88 C89 C90 116.9(5) . .
C88 C89 H89A 121.6 . .
C90 C89 H89A 121.6 . .
C91 C90 C89 121.3(5) . .
C91 C90 C93 120.7(4) . .
C89 C90 C93 117.9(5) . .
C90 C91 C86 122.5(4) . .
C90 C91 H91A 118.8 . .
C86 C91 H91A 118.8 . .
F9 C92 F8 114.0(8) . .
F9 C92 F7 100.6(8) . .
F8 C92 F7 93.6(7) . .
F9 C92 C88 118.4(5) . .
F8 C92 C88 115.2(5) . .
F7 C92 C88 110.6(6) . .
F11 C93 F10 105.6(4) . .
F11 C93 F12 106.3(5) . .
F10 C93 F12 107.6(5) . .
F11 C93 C90 113.3(4) . .
F10 C93 C90 111.2(5) . .
F12 C93 C90 112.4(4) . .
C99 C94 C95 115.1(5) . .
C99 C94 B1 123.0(4) . .
C95 C94 B1 121.8(5) . .
C96 C95 C94 122.6(5) . .
C96 C95 H95A 118.7 . .
C94 C95 H95A 118.7 . .
C97 C96 C95 120.9(5) . .
C97 C96 C100 119.8(5) . .
C95 C96 C100 119.2(5) . .
C96 C97 C98 118.5(5) . .
C96 C97 H97A 120.8 . .
C98 C97 H97A 120.8 . .
C97 C98 C99 119.7(5) . .
C97 C98 C101 119.5(6) . .
C99 C98 C101 120.9(6) . .
C94 C99 C98 123.2(5) . .
C94 C99 H99A 118.4 . .
C98 C99 H99A 118.4 . .
F19 C100 F21 106.0(5) . .
F19 C100 F20 104.5(6) . .
F21 C100 F20 107.7(5) . .
F19 C100 C96 113.1(5) . .
F21 C100 C96 112.1(6) . .
F20 C100 C96 112.8(5) . .
F24 C101 F22 115.0(10) . .
F24 C101 F23 102.0(9) . .
F22 C101 F23 92.0(8) . .
F24 C101 C98 117.4(7) . .
F22 C101 C98 114.8(6) . .
F23 C101 C98 111.6(8) . .
C78 B1 C94 112.8(4) . .
C78 B1 C86 112.1(4) . .
C94 B1 C86 103.2(4) . .
C78 B1 C70 103.7(4) . .
C94 B1 C70 111.9(4) . .
C86 B1 C70 113.5(4) . .

loop_
_geom_bond_atom_site_label_1
_geom_bond_atom_site_label_2
_geom_bond_distance
_geom_bond_site_symmetry_2
Pt1 C58 2.009(4) 3_766
Pt1 C58 2.009(4) .
Pt1 P1 2.2888(10) .
Pt1 P1 2.2889(10) 3_766
Ag1 P5 2.4265(11) .
Ag1 P3 2.4926(13) .
Ag1 P4 2.5359(12) .
Ag1 P2 2.5428(12) .
P1 C38 1.830(6) .
P1 C39 1.831(5) .
P1 C37 1.837(4) .
P2 C13 1.820(5) .
P2 C19 1.834(4) .
P2 C37 1.857(4) .
P3 C7 1.813(6) .
P3 C1 1.834(6) .
P3 C38 1.861(5) .
P4 C25 1.811(5) .
P4 C31 1.838(5) .
P4 C39 1.843(5) .
P5 C46 1.807(5) .
P5 C40 1.810(5) .
P5 C52 1.836(5) .
F1 C76 1.254(9) .
F2 C76 1.302(9) .
F3 C76 1.351(9) .
F4 C77 1.253(10) .
F5 C77 1.251(12) .
F6 C77 1.217(12) .
F7 C92 1.367(9) .
F8 C92 1.231(7) .
F9 C92 1.175(7) .
F10 C93 1.328(7) .
F11 C93 1.326(6) .
F12 C93 1.334(7) .
F13 C85 1.169(8) .
F14 C85 1.299(8) .
F15 C85 1.288(9) .
F16 C84 1.354(9) .
F17 C84 1.250(9) .
F18 C84 1.313(7) .
F19 C100 1.319(7) .
F20 C100 1.352(7) .
F21 C100 1.320(8) .
F22 C101 1.288(10) .
F23 C101 1.346(12) .
F24 C101 1.195(9) .
C1 C6 1.358(9) .
C1 C2 1.407(9) .
C2 C3 1.400(10) .
C2 H2A 0.9500 .
C3 C4 1.294(11) .
C3 H3A 0.9500 .
C4 C5 1.308(12) .
C4 H4A 0.9500 .
C5 C6 1.379(10) .
C5 H5A 0.9500 .
C6 H6A 0.9500 .
C7 C8 1.351(10) .
C7 C12 1.375(9) .
C8 C9 1.394(12) .
C8 H8A 0.9500 .
C9 C10 1.344(14) .
C9 H9A 0.9500 .
C10 C11 1.365(11) .
C10 H10A 0.9500 .
C11 C12 1.389(9) .
C11 H11A 0.9500 .
C12 H12A 0.9500 .
C13 C18 1.392(7) .
C13 C14 1.396(7) .
C14 C15 1.366(9) .
C14 H14A 0.9500 .
C15 C16 1.402(10) .
C15 H15A 0.9500 .
C16 C17 1.378(10) .
C16 H16A 0.9500 .
C17 C18 1.373(8) .
C17 H17A 0.9500 .
C18 H18A 0.9500 .
C19 C20 1.392(7) .
C19 C24 1.392(6) .
C20 C21 1.388(7) .
C20 H20A 0.9500 .
C21 C22 1.370(9) .
C21 H21A 0.9500 .
C22 C23 1.390(9) .
C22 H22A 0.9500 .
C23 C24 1.379(7) .
C23 H23A 0.9500 .
C24 H24A 0.9500 .
C25 C26 1.398(6) .
C25 C30 1.405(7) .
C26 C27 1.378(7) .
C26 H26A 0.9500 .
C27 C28 1.379(8) .
C27 H27A 0.9500 .
C28 C29 1.383(8) .
C28 H28A 0.9500 .
C29 C30 1.377(8) .
C29 H29A 0.9500 .
C30 H30A 0.9500 .
C31 C32 1.360(8) .
C31 C36 1.398(7) .
C32 C33 1.388(10) .
C32 H32A 0.9500 .
C33 C34 1.364(10) .
C33 H33A 0.9500 .
C34 C35 1.329(10) .
C34 H34A 0.9500 .
C35 C36 1.379(8) .
C35 H35A 0.9500 .
C36 H36A 0.9500 .
C37 H37A 0.9900 .
C37 H37B 0.9900 .
C38 H38A 0.9900 .
C38 H38B 0.9900 .
C39 H39A 0.9900 .
C39 H39B 0.9900 .
C40 C45 1.383(7) .
C40 C41 1.385(8) .
C41 C42 1.410(8) .
C41 H41A 0.9500 .
C42 C43 1.360(10) .
C42 H42A 0.9500 .
C43 C44 1.337(9) .
C43 H43A 0.9500 .
C44 C45 1.392(8) .
C44 H44A 0.9500 .
C45 H45A 0.9500 .
C46 C51 1.392(7) .
C46 C47 1.405(7) .
C47 C48 1.410(8) .
C47 H47A 0.9500 .
C48 C49 1.395(9) .
C48 H48A 0.9500 .
C49 C50 1.387(9) .
C49 H49A 0.9500 .
C50 C51 1.388(8) .
C50 H50A 0.9500 .
C51 H51A 0.9500 .
C52 C53 1.386(7) .
C52 C57 1.396(7) .
C53 C54 1.392(7) .
C53 H53A 0.9500 .
C54 C55 1.378(8) .
C54 H54A 0.9500 .
C55 C56 1.389(8) .
C55 H55A 0.9500 .
C56 C57 1.386(7) .
C56 H56A 0.9500 .
C57 H57A 0.9500 .
C58 C59 1.187(6) .
C59 C60 1.448(6) .
C60 C61 1.383(8) .
C60 C65 1.395(7) .
C61 C62 1.391(7) .
C61 H61A 0.9500 .
C62 C63 1.379(7) .
C62 H62A 0.9500 .
C63 C64 1.384(7) .
C63 C66 1.531(7) .
C64 C65 1.384(6) .
C64 H64A 0.9500 .
C65 H65A 0.9500 .
C66 C68 1.519(7) .
C66 C69 1.525(8) .
C66 C67 1.537(8) .
C67 H67A 0.9800 .
C67 H67B 0.9800 .
C67 H67C 0.9800 .
C68 H68A 0.9800 .
C68 H68B 0.9800 .
C68 H68C 0.9800 .
C69 H69A 0.9800 .
C69 H69B 0.9800 .
C69 H69C 0.9800 .
C70 C71 1.384(7) .
C70 C75 1.389(7) .
C70 B1 1.650(7) .
C71 C72 1.418(7) .
C71 H71A 0.9500 .
C72 C73 1.372(9) .
C72 C76 1.506(9) .
C73 C74 1.371(10) .
C73 H73A 0.9500 .
C74 C75 1.409(8) .
C74 C77 1.481(10) .
C75 H75A 0.9500 .
C78 C83 1.390(7) .
C78 C79 1.391(7) .
C78 B1 1.639(8) .
C79 C80 1.400(8) .
C79 H79A 0.9500 .
C80 C81 1.375(8) .
C80 C84 1.503(8) .
C81 C82 1.391(7) .
C81 H81A 0.9500 .
C82 C83 1.387(7) .
C82 C85 1.483(8) .
C83 H83A 0.9500 .
C86 C87 1.388(6) .
C86 C91 1.402(7) .
C86 B1 1.645(7) .
C87 C88 1.389(7) .
C87 H87A 0.9500 .
C88 C89 1.387(8) .
C88 C92 1.484(7) .
C89 C90 1.391(7) .
C89 H89A 0.9500 .
C90 C91 1.381(7) .
C90 C93 1.512(7) .
C91 H91A 0.9500 .
C94 C99 1.385(7) .
C94 C95 1.402(7) .
C94 B1 1.640(8) .
C95 C96 1.387(8) .
C95 H95A 0.9500 .
C96 C97 1.375(8) .
C96 C100 1.502(8) .
C97 C98 1.388(8) .
C97 H97A 0.9500 .
C98 C99 1.404(8) .
C98 C101 1.464(9) .
C99 H99A 0.9500 .

loop_
_platon_squeeze_void_nr
_platon_squeeze_void_average_x
_platon_squeeze_void_average_y
_platon_squeeze_void_average_z
_platon_squeeze_void_volume
_platon_squeeze_void_count_electrons
_platon_squeeze_void_content
1 0.000 0.000 0.000 894 283 ' '
2 0.000 0.694 0.492 8 0 ' '
3 0.000 0.306 0.508 8 0 ' '
4 0.068 0.269 0.835 19 0 ' '
5 0.500 0.500 0.500 893 282 ' '
6 0.432 0.769 0.665 20 0 ' '
7 0.504 0.197 0.007 7 0 ' '
8 0.496 0.803 0.993 7 0 ' '
9 0.568 0.231 0.335 19 0 ' '
10 0.932 0.731 0.165 20 0 ' '
